data_2228261
loop_
_publ_author_name
'Wang, He-wen'
'Gao, Yan'
'Wang, Wei'

_publ_section_title
;
 Bis[(5-phenyl-1,3,4-thiadiazol-2-yl)sulfanyl]methane
;
_journal_coeditor_code CV2783
_journal_issue 12
_journal_name_full 'Acta Crystallographica Section E'
_journal_page_first o3085
_journal_paper_doi 10.1107/S1600536810044442
_journal_volume 66
_journal_year 2010
_chemical_formula_iupac 'C17 H12 N4 S4'
_chemical_formula_moiety 'C17 H12 N4 S4'
_chemical_formula_sum 'C17 H12 N4 S4'
_chemical_formula_weight 400.55
_chemical_name_systematic
;
Bis[(5-phenyl-1,3,4-thiadiazol-2-yl)sulfanyl]methane
;
_space_group_IT_number 18
_symmetry_cell_setting orthorhombic
_symmetry_space_group_name_Hall 'P 2 2ab'
_symmetry_space_group_name_H-M 'P 21 21 2'
_atom_sites_solution_hydrogens geom
_atom_sites_solution_primary direct
_atom_sites_solution_secondary difmap
_cell_angle_alpha 90.00
_cell_angle_beta 90.00
_cell_angle_gamma 90.00
_cell_formula_units_Z 2
_cell_length_a 10.805(2)
_cell_length_b 19.287(4)
_cell_length_c 4.0738(8)
_cell_measurement_reflns_used 2856
_cell_measurement_temperature 113(2)
_cell_measurement_theta_max 27.882
_cell_measurement_theta_min 2.112
_cell_volume 849.0(3)
_computing_cell_refinement 'CrystalClear (Rigaku/MSC, 2005)'
_computing_data_collection 'CrystalClear (Rigaku/MSC, 2005)'
_computing_data_reduction 'CrystalClear (Rigaku/MSC, 2005)'
_computing_molecular_graphics 'SHELXTL (Sheldrick, 2008)'
_computing_publication_material 'SHELXTL (Sheldrick, 2008)'
_computing_structure_refinement 'SHELXL97 (Sheldrick, 2008)'
_computing_structure_solution 'SHELXS97 (Sheldrick, 2008)'
_diffrn_ambient_temperature 113(2)
_diffrn_detector_area_resol_mean 7.31
_diffrn_measured_fraction_theta_full 0.995
_diffrn_measured_fraction_theta_max 0.995
_diffrn_measurement_device_type 'Rigaku Saturn CCD area-detector'
_diffrn_measurement_method '\f and \w'
_diffrn_radiation_monochromator confocal
_diffrn_radiation_source 'rotating anode'
_diffrn_radiation_type 'Mo K\a'
_diffrn_radiation_wavelength 0.71073
_diffrn_reflns_av_R_equivalents 0.0284
_diffrn_reflns_av_sigmaI/netI 0.0236
_diffrn_reflns_limit_h_max 12
_diffrn_reflns_limit_h_min -12
_diffrn_reflns_limit_k_max 22
_diffrn_reflns_limit_k_min -22
_diffrn_reflns_limit_l_max 4
_diffrn_reflns_limit_l_min -4
_diffrn_reflns_number 6754
_diffrn_reflns_theta_full 25.02
_diffrn_reflns_theta_max 25.02
_diffrn_reflns_theta_min 2.11
_diffrn_standards_decay_% 0
_diffrn_standards_interval_count 0
_diffrn_standards_interval_time 0
_diffrn_standards_number 0
_exptl_absorpt_coefficient_mu 0.568
_exptl_absorpt_correction_T_max 0.9454
_exptl_absorpt_correction_T_min 0.8949
_exptl_absorpt_correction_type multi-scan
_exptl_absorpt_process_details '(CrystalClear; Rigaku/MSC, 2005)'
_exptl_crystal_colour colourless
_exptl_crystal_density_diffrn 1.567
_exptl_crystal_density_method 'not measured'
_exptl_crystal_description prism
_exptl_crystal_F_000 412
_exptl_crystal_size_max 0.20
_exptl_crystal_size_mid 0.18
_exptl_crystal_size_min 0.10
_refine_diff_density_max 0.543
_refine_diff_density_min -0.550
_refine_ls_abs_structure_details 'Flack (1983), 554 Friedel pairs'
_refine_ls_abs_structure_Flack 0.16(14)
_refine_ls_extinction_coef 0.049(10)
_refine_ls_extinction_expression Fc^*^=kFc[1+0.001xFc^2^\l^3^/sin(2\q)]^-1/4^
_refine_ls_extinction_method 'SHELXL97 (Sheldrick, 2008)'
_refine_ls_goodness_of_fit_ref 1.025
_refine_ls_hydrogen_treatment constr
_refine_ls_matrix_type full
_refine_ls_number_parameters 115
_refine_ls_number_reflns 1477
_refine_ls_number_restraints 0
_refine_ls_restrained_S_all 1.025
_refine_ls_R_factor_all 0.0335
_refine_ls_R_factor_gt 0.0290
_refine_ls_shift/su_max 0.001
_refine_ls_shift/su_mean 0.000
_refine_ls_structure_factor_coef Fsqd
_refine_ls_weighting_details 'w=1/[\s^2^(Fo^2^)+(0.1100P)^2^] where P=(Fo^2^+2Fc^2^)/3'
_refine_ls_weighting_scheme calc
_refine_ls_wR_factor_gt 0.0832
_refine_ls_wR_factor_ref 0.1239
_reflns_number_gt 1421
_reflns_number_total 1477
_reflns_threshold_expression I>2\s(I)
_cod_data_source_file cv2783.cif
_cod_data_source_block I
_cod_original_cell_volume 848.9(3)
_cod_database_code 2228261
_cod_database_fobs_code 2228261

loop_
_symmetry_equiv_pos_as_xyz
'x, y, z'
'-x, -y, z'
'-x+1/2, y+1/2, -z'
'x+1/2, -y+1/2, -z'

loop_
_atom_site_type_symbol
_atom_site_label
_atom_site_fract_x
_atom_site_fract_y
_atom_site_fract_z
_atom_site_U_iso_or_equiv
_atom_site_adp_type
_atom_site_calc_flag
_atom_site_refinement_flags
_atom_site_occupancy
_atom_site_disorder_assembly
_atom_site_disorder_group
S S1 0.19317(6) 0.33910(3) 0.3294(2) 0.0215(3) Uani d . 1 . .
S S2 0.13644(6) 0.47579(4) 0.6577(2) 0.0216(3) Uani d . 1 . .
N N1 -0.0251(2) 0.29797(13) 0.4770(7) 0.0223(6) Uani d . 1 . .
N N2 -0.0161(2) 0.36481(13) 0.6002(7) 0.0231(6) Uani d . 1 . .
C C1 -0.0141(3) 0.16581(16) 0.1495(9) 0.0260(7) Uani d . 1 . .
H H1 -0.0904 0.1795 0.2453 0.031 Uiso calc R 1 . .
C C2 -0.0048(3) 0.10272(16) -0.0079(9) 0.0289(8) Uani d . 1 . .
H H2 -0.0748 0.0731 -0.0206 0.035 Uiso calc R 1 . .
C C3 0.1073(3) 0.08236(15) -0.1485(9) 0.0279(7) Uani d . 1 . .
H H3 0.1136 0.0389 -0.2568 0.033 Uiso calc R 1 . .
C C4 0.2085(3) 0.12546(15) -0.1299(9) 0.0262(7) Uani d . 1 . .
H H4 0.2847 0.1117 -0.2264 0.031 Uiso calc R 1 . .
C C5 0.1999(3) 0.18852(16) 0.0284(8) 0.0234(7) Uani d . 1 . .
H H5 0.2704 0.2178 0.0420 0.028 Uiso calc R 1 . .
C C6 0.0885(3) 0.20960(14) 0.1682(8) 0.0196(6) Uani d . 1 . .
C C7 0.0747(2) 0.27771(15) 0.3277(7) 0.0181(6) Uani d . 1 . .
C C8 0.0919(3) 0.39217(14) 0.5395(8) 0.0192(7) Uani d . 1 . .
C C9 0.0000 0.5000 0.8888(11) 0.0229(10) Uani d S 1 . .
H H9A 0.0223 0.5394 1.0330 0.027 Uiso calc PR 0.50 . .
H H9B -0.0223 0.4606 1.0330 0.027 Uiso calc PR 0.50 . .

loop_
_atom_site_aniso_label
_atom_site_aniso_U_11
_atom_site_aniso_U_22
_atom_site_aniso_U_33
_atom_site_aniso_U_12
_atom_site_aniso_U_13
_atom_site_aniso_U_23
S1 0.0163(4) 0.0229(4) 0.0252(5) -0.0010(3) 0.0012(4) -0.0011(3)
S2 0.0221(4) 0.0204(4) 0.0223(5) -0.0011(3) -0.0018(4) 0.0005(3)
N1 0.0199(12) 0.0197(12) 0.0273(14) 0.0005(9) -0.0006(12) 0.0018(12)
N2 0.0229(12) 0.0200(12) 0.0263(15) 0.0006(10) 0.0035(11) -0.0007(12)
C1 0.0198(14) 0.0279(15) 0.0303(18) 0.0002(11) 0.0039(16) 0.0029(17)
C2 0.0258(14) 0.0254(15) 0.036(2) -0.0019(12) -0.0060(17) -0.0012(16)
C3 0.0374(17) 0.0206(13) 0.0257(17) 0.0052(13) 0.0029(17) -0.0019(15)
C4 0.0244(14) 0.0254(14) 0.0289(18) 0.0079(12) 0.0013(15) 0.0031(16)
C5 0.0208(14) 0.0232(14) 0.0260(17) 0.0012(12) -0.0002(15) 0.0041(14)
C6 0.0189(14) 0.0209(14) 0.0191(15) 0.0028(11) -0.0046(13) 0.0043(14)
C7 0.0162(13) 0.0216(13) 0.0166(14) 0.0000(11) -0.0015(13) 0.0033(13)
C8 0.0206(14) 0.0198(12) 0.0170(15) 0.0038(11) -0.0010(13) -0.0001(12)
C9 0.029(2) 0.0235(19) 0.016(2) -0.0003(17) 0.000 0.000

loop_
_atom_type_symbol
_atom_type_description
_atom_type_scat_dispersion_real
_atom_type_scat_dispersion_imag
_atom_type_scat_source
C C 0.0033 0.0016
; International Tables
Vol. C, Tables 4.2.6.8 and 6.1.1.4
;
H H 0.0000 0.0000
; International Tables
Vol. C, Tables 4.2.6.8 and 6.1.1.4
;
N N 0.0061 0.0033
; International Tables
Vol. C, Tables 4.2.6.8 and 6.1.1.4
;
S S 0.1246 0.1246
; International Tables
Vol. C, Tables 4.2.6.8 and 6.1.1.4
;

loop_
_geom_angle_atom_site_label_1
_geom_angle_atom_site_label_2
_geom_angle_atom_site_label_3
_geom_angle_site_symmetry_1
_geom_angle_site_symmetry_3
_geom_angle
_geom_angle_publ_flag
C8 S1 C7 . . 86.51(14) ?
C8 S2 C9 . . 99.02(10) ?
C7 N1 N2 . . 113.0(2) ?
C8 N2 N1 . . 111.8(2) ?
C2 C1 C6 . . 120.1(3) ?
C2 C1 H1 . . 119.9 ?
C6 C1 H1 . . 119.9 ?
C1 C2 C3 . . 120.1(3) ?
C1 C2 H2 . . 119.9 ?
C3 C2 H2 . . 119.9 ?
C4 C3 C2 . . 119.8(3) ?
C4 C3 H3 . . 120.1 ?
C2 C3 H3 . . 120.1 ?
C3 C4 C5 . . 120.3(3) ?
C3 C4 H4 . . 119.9 ?
C5 C4 H4 . . 119.9 ?
C4 C5 C6 . . 120.5(3) ?
C4 C5 H5 . . 119.8 ?
C6 C5 H5 . . 119.8 ?
C5 C6 C1 . . 119.2(3) ?
C5 C6 C7 . . 121.9(3) ?
C1 C6 C7 . . 118.9(3) ?
N1 C7 C6 . . 124.0(3) ?
N1 C7 S1 . . 113.8(2) ?
C6 C7 S1 . . 122.2(2) ?
N2 C8 S1 . . 114.9(2) ?
N2 C8 S2 . . 124.5(2) ?
S1 C8 S2 . . 120.57(17) ?
S2 C9 S2 . 2_565 117.3(2) ?
S2 C9 H9A . . 108.0 ?
S2 C9 H9A 2_565 . 108.0 ?
S2 C9 H9B . . 108.0 ?
S2 C9 H9B 2_565 . 108.0 ?
H9A C9 H9B . . 107.2 ?

loop_
_geom_bond_atom_site_label_1
_geom_bond_atom_site_label_2
_geom_bond_site_symmetry_2
_geom_bond_distance
_geom_bond_publ_flag
S1 C8 . 1.726(3) ?
S1 C7 . 1.744(3) ?
S2 C8 . 1.751(3) ?
S2 C9 . 1.810(2) ?
N1 C7 . 1.298(4) ?
N1 N2 . 1.387(4) ?
N2 C8 . 1.304(4) ?
C1 C2 . 1.379(5) ?
C1 C6 . 1.396(4) ?
C1 H1 . 0.9500 ?
C2 C3 . 1.396(4) ?
C2 H2 . 0.9500 ?
C3 C4 . 1.376(5) ?
C3 H3 . 0.9500 ?
C4 C5 . 1.380(5) ?
C4 H4 . 0.9500 ?
C5 C6 . 1.391(4) ?
C5 H5 . 0.9500 ?
C6 C7 . 1.473(4) ?
C9 S2 2_565 1.810(2) ?
C9 H9A . 0.9900 ?
C9 H9B . 0.9900 ?

loop_
_geom_torsion_atom_site_label_1
_geom_torsion_atom_site_label_2
_geom_torsion_atom_site_label_3
_geom_torsion_atom_site_label_4
_geom_torsion_site_symmetry_1
_geom_torsion_site_symmetry_2
_geom_torsion_site_symmetry_3
_geom_torsion_site_symmetry_4
_geom_torsion
_geom_torsion_publ_flag
C7 N1 N2 C8 . . . . -0.5(4) ?
C6 C1 C2 C3 . . . . 0.1(5) ?
C1 C2 C3 C4 . . . . 0.0(5) ?
C2 C3 C4 C5 . . . . 0.3(6) ?
C3 C4 C5 C6 . . . . -0.6(5) ?
C4 C5 C6 C1 . . . . 0.7(5) ?
C4 C5 C6 C7 . . . . -177.6(3) ?
C2 C1 C6 C5 . . . . -0.4(5) ?
C2 C1 C6 C7 . . . . 177.9(3) ?
N2 N1 C7 C6 . . . . -178.6(2) ?
N2 N1 C7 S1 . . . . 1.1(3) ?
C5 C6 C7 N1 . . . . -176.0(3) ?
C1 C6 C7 N1 . . . . 5.7(5) ?
C5 C6 C7 S1 . . . . 4.3(4) ?
C1 C6 C7 S1 . . . . -173.9(3) ?
C8 S1 C7 N1 . . . . -1.1(2) ?
C8 S1 C7 C6 . . . . 178.6(3) ?
N1 N2 C8 S1 . . . . -0.4(3) ?
N1 N2 C8 S2 . . . . 179.9(2) ?
C7 S1 C8 N2 . . . . 0.8(3) ?
C7 S1 C8 S2 . . . . -179.5(2) ?
C9 S2 C8 N2 . . . . 4.3(3) ?
C9 S2 C8 S1 . . . . -175.34(19) ?
C8 S2 C9 S2 . . . 2_565 -76.74(11) ?
